data_4312100
loop_
_publ_author_name
'Marisa C. Buzzeo'
'Amber H. Iqbal'
'Charli M. Long'
'David Millar'
'Sonal Patel'
'Matthew A. Pellow'
'Sahar A. Saddoughi'
'Abigail L. Smenton'
'John F. C. Turner'
'Jay D. Wadhawan'
'Richard G. Compton'
'James A. Golen'
'Arnold L. Rheingold'
'Linda H. Doerrer'

_publ_contact_author_address
;                                                                               
Barnard College, Chemistry Department                                           
3009 Broadway                                                                   
New York, NY, 10027                                                             
;
_publ_contact_author_email ' ldoerrer@barnard.edu '
_publ_contact_author_fax ' 212-854-2310 '
_publ_contact_author_name 'Linda H. Doerrer'
_publ_contact_author_phone ' 212-854-2074 '
_publ_section_title
;
 Homoleptic Cobalt and Copper Phenolate A2[M(OAr)4] Compounds: The Effect
 of Phenoxide Fluorination
;
_journal_name_full 'Inorganic Chemistry'
_journal_page_first 7709
_journal_page_last 7725
_journal_paper_doi 10.1021/ic0493954
_journal_volume 43
_journal_year 2004
_chemical_formula_sum 'C52 H32 Co3 F24 O4'
_chemical_formula_weight 1353.57
_chemical_name_systematic
; 
 ? 
;
_space_group_IT_number 15
_symmetry_cell_setting monoclinic
_symmetry_space_group_name_Hall '-C 2yc'
_symmetry_space_group_name_H-M 'C 1 2/c 1'
_atom_sites_solution_hydrogens geom
_atom_sites_solution_primary direct
_atom_sites_solution_secondary difmap
_audit_creation_method SHELXL-97
_cell_angle_alpha 90.00
_cell_angle_beta 114.678(2)
_cell_angle_gamma 90.00
_cell_formula_units_Z 4
_cell_length_a 24.202(3)
_cell_length_b 13.9911(17)
_cell_length_c 17.1697(19)
_cell_measurement_temperature 293(2)
_cell_volume 5282.9(11)
_computing_structure_refinement 'SHELXL-97 (Sheldrick, 1997)'
_computing_structure_solution 'SHELXS-97 (Sheldrick, 1990)'
_diffrn_ambient_temperature 293(2)
_diffrn_measured_fraction_theta_full 0.917
_diffrn_measured_fraction_theta_max 0.917
_diffrn_radiation_monochromator graphite
_diffrn_radiation_source 'fine-focus sealed tube'
_diffrn_radiation_type MoK\a
_diffrn_radiation_wavelength 0.71073
_diffrn_reflns_av_R_equivalents 0.0435
_diffrn_reflns_av_sigmaI/netI 0.0546
_diffrn_reflns_limit_h_max 30
_diffrn_reflns_limit_h_min -31
_diffrn_reflns_limit_k_max 17
_diffrn_reflns_limit_k_min -18
_diffrn_reflns_limit_l_max 22
_diffrn_reflns_limit_l_min -9
_diffrn_reflns_number 17151
_diffrn_reflns_theta_full 28.17
_diffrn_reflns_theta_max 28.17
_diffrn_reflns_theta_min 1.73
_exptl_absorpt_coefficient_mu 1.061
_exptl_crystal_density_diffrn 1.702
_exptl_crystal_density_method 'not measured'
_exptl_crystal_F_000 2692
_refine_diff_density_max 1.227
_refine_diff_density_min -0.730
_refine_diff_density_rms 0.133
_refine_ls_extinction_method none
_refine_ls_goodness_of_fit_ref 1.099
_refine_ls_hydrogen_treatment mixed
_refine_ls_matrix_type full
_refine_ls_number_parameters 373
_refine_ls_number_reflns 5957
_refine_ls_number_restraints 0
_refine_ls_restrained_S_all 1.099
_refine_ls_R_factor_all 0.1371
_refine_ls_R_factor_gt 0.0967
_refine_ls_shift/su_max 0.004
_refine_ls_shift/su_mean 0.000
_refine_ls_structure_factor_coef Fsqd
_refine_ls_weighting_details 'calc w=1/[\s^2^(Fo^2^)+(0.1506P)^2^+46.8343P] where P=(Fo^2^+2Fc^2^)/3'
_refine_ls_weighting_scheme calc
_refine_ls_wR_factor_gt 0.2937
_refine_ls_wR_factor_ref 0.3172
_reflns_number_gt 3768
_reflns_number_total 5957
_reflns_threshold_expression >2sigma(I)
_cod_data_source_file ic0493954si20040508_091953_02.cif
_cod_data_source_block Compound10
_cod_database_code 4312100

loop_
_symmetry_equiv_pos_as_xyz
'x, y, z'
'-x, y, -z+1/2'
'x+1/2, y+1/2, z'
'-x+1/2, y+1/2, -z+1/2'
'-x, -y, -z'
'x, -y, z-1/2'
'-x+1/2, -y+1/2, -z'
'x+1/2, -y+1/2, z-1/2'

loop_
_atom_site_label
_atom_site_type_symbol
_atom_site_fract_x
_atom_site_fract_y
_atom_site_fract_z
_atom_site_U_iso_or_equiv
_atom_site_adp_type
_atom_site_occupancy
_atom_site_symmetry_multiplicity
_atom_site_calc_flag
_atom_site_refinement_flags
_atom_site_disorder_assembly
_atom_site_disorder_group
Co1 Co 0.0000 0.54577(9) 0.2500 0.0382(4) Uani 1 2 d S . .
Co2 Co -0.40400(5) 0.82213(7) 0.12614(6) 0.0462(3) Uani 1 1 d . . .
F13 F -0.2361(4) 0.6453(6) 0.1902(5) 0.118(3) Uani 1 1 d . . .
F11 F -0.2091(4) 0.7348(5) 0.1184(6) 0.121(3) Uani 1 1 d . . .
F12 F -0.2943(3) 0.6663(6) 0.0619(5) 0.130(3) Uani 1 1 d . . .
F21 F -0.1941(3) 0.8398(6) 0.3067(6) 0.117(3) Uani 1 1 d . . .
F22 F -0.1500(4) 0.9735(5) 0.3572(8) 0.142(4) Uani 1 1 d . . .
F23 F -0.1459(4) 0.8606(8) 0.4361(7) 0.142(3) Uani 1 1 d . . .
F24 F 0.1043(5) 0.9063(9) 0.3571(9) 0.189(6) Uani 1 1 d . . .
F25 F 0.0947(4) 0.9603(8) 0.4578(4) 0.166(5) Uani 1 1 d . . .
F26 F 0.0489(5) 1.0144(7) 0.3355(8) 0.194(6) Uani 1 1 d . . .
F14 F -0.2135(8) 0.3191(14) -0.0940(12) 0.129(6) Uiso 0.562(16) 1 d P A 1
F15 F -0.2965(6) 0.3451(10) -0.0783(9) 0.100(5) Uiso 0.562(16) 1 d P A 1
F16 F -0.2666(6) 0.4376(10) -0.1476(9) 0.096(5) Uiso 0.562(16) 1 d P A 1
F14A F -0.2381(8) 0.2884(14) -0.0639(11) 0.101(6) Uiso 0.438(16) 1 d P A 2
F15A F -0.2997(11) 0.4064(18) -0.1186(16) 0.140(9) Uiso 0.438(16) 1 d P A 2
F16A F -0.2177(8) 0.3802(13) -0.1306(11) 0.098(6) Uiso 0.438(16) 1 d P A 2
O1 O -0.0596(2) 0.4555(4) 0.1741(3) 0.0472(12) Uani 1 1 d . . .
O2 O -0.0266(3) 0.6206(4) 0.3229(4) 0.0563(14) Uani 1 1 d . . .
C1 C -0.4185(5) 0.9149(7) 0.0289(6) 0.066(2) Uani 1 1 d . . .
H1A H -0.4552 0.9180 -0.0249 0.079 Uiso 1 1 calc R . .
C2 C -0.3673(4) 0.8592(6) 0.0433(6) 0.059(2) Uani 1 1 d . . .
H2A H -0.3617 0.8169 0.0016 0.070 Uiso 1 1 calc R . .
C3 C -0.3247(4) 0.8750(7) 0.1287(6) 0.069(3) Uani 1 1 d . . .
H3A H -0.2844 0.8458 0.1571 0.083 Uiso 1 1 calc R . .
C4 C -0.3513(5) 0.9401(7) 0.1655(6) 0.073(3) Uani 1 1 d . . .
H4A H -0.3323 0.9638 0.2246 0.087 Uiso 1 1 calc R . .
C5 C -0.4090(5) 0.9650(6) 0.1047(8) 0.076(3) Uani 1 1 d . . .
H5A H -0.4374 1.0096 0.1129 0.092 Uiso 1 1 calc R . .
C6 C -0.4771(5) 0.7352(8) 0.0892(7) 0.076(3) Uani 1 1 d . . .
H6A H -0.5126 0.7367 0.0338 0.091 Uiso 1 1 calc R . .
C7 C -0.4245(6) 0.6812(7) 0.1092(7) 0.072(3) Uani 1 1 d . . .
H7A H -0.4164 0.6388 0.0697 0.086 Uiso 1 1 calc R . .
C8 C -0.3853(6) 0.6978(8) 0.1940(7) 0.081(3) Uani 1 1 d . . .
H8A H -0.3451 0.6692 0.2253 0.097 Uiso 1 1 calc R . .
C9 C -0.4146(5) 0.7653(8) 0.2271(6) 0.074(3) Uani 1 1 d . . .
H9A H -0.3981 0.7911 0.2855 0.088 Uiso 1 1 calc R . .
C10 C -0.4701(5) 0.7869(7) 0.1625(8) 0.079(3) Uani 1 1 d . . .
H10A H -0.5000 0.8311 0.1670 0.095 Uiso 1 1 calc R . .
C11 C -0.1170(3) 0.4763(5) 0.1241(4) 0.0399(15) Uani 1 1 d . . .
C12 C -0.1509(3) 0.4199(6) 0.0520(5) 0.0467(17) Uani 1 1 d . . .
H12A H -0.1326 0.3682 0.0382 0.056 Uiso 1 1 calc R . .
C13 C -0.2113(4) 0.4407(6) 0.0017(5) 0.054(2) Uani 1 1 d . A .
C14 C -0.2397(4) 0.5172(7) 0.0184(5) 0.057(2) Uani 1 1 d . . .
H14A H -0.2797 0.5323 -0.0180 0.069 Uiso 1 1 calc R . .
C15 C -0.2080(3) 0.5713(6) 0.0904(5) 0.0469(17) Uani 1 1 d . . .
C16 C -0.1473(3) 0.5526(5) 0.1420(4) 0.0400(15) Uani 1 1 d . . .
H16A H -0.1264 0.5914 0.1892 0.048 Uiso 1 1 calc R . .
C17 C -0.2365(4) 0.6532(7) 0.1132(6) 0.065(2) Uani 1 1 d . . .
C18 C -0.2458(5) 0.3815(9) -0.0776(7) 0.080(3) Uani 1 1 d . . .
C21 C -0.0304(4) 0.7121(5) 0.3372(4) 0.0453(17) Uani 1 1 d . . .
C22 C -0.0828(4) 0.7495(5) 0.3403(5) 0.0504(18) Uani 1 1 d . . .
H22A H -0.1154 0.7092 0.3319 0.061 Uiso 1 1 calc R . .
C23 C -0.0873(4) 0.8468(6) 0.3558(6) 0.058(2) Uani 1 1 d . . .
C24 C -0.0402(4) 0.9075(6) 0.3684(5) 0.062(2) Uani 1 1 d . . .
H24A H -0.0436 0.9723 0.3778 0.074 Uiso 1 1 calc R . .
C25 C 0.0122(4) 0.8716(6) 0.3672(5) 0.055(2) Uani 1 1 d . . .
C26 C 0.0171(4) 0.7757(6) 0.3516(5) 0.0518(19) Uani 1 1 d . . .
H26A H 0.0530 0.7532 0.3508 0.062 Uiso 1 1 calc R . .
C27 C 0.0634(5) 0.9384(8) 0.3812(7) 0.075(3) Uani 1 1 d . . .
C28 C -0.1451(5) 0.8821(8) 0.3567(8) 0.085(3) Uani 1 1 d . . .

loop_
_atom_site_aniso_label
_atom_site_aniso_U_11
_atom_site_aniso_U_22
_atom_site_aniso_U_33
_atom_site_aniso_U_23
_atom_site_aniso_U_13
_atom_site_aniso_U_12
Co1 0.0360(7) 0.0343(7) 0.0399(7) 0.000 0.0116(6) 0.000
Co2 0.0520(6) 0.0454(6) 0.0383(5) 0.0009(4) 0.0159(4) 0.0150(5)
F13 0.142(7) 0.140(6) 0.093(5) -0.003(4) 0.071(5) 0.053(5)
F11 0.120(6) 0.064(4) 0.199(9) -0.028(5) 0.087(6) 0.013(4)
F12 0.058(4) 0.140(7) 0.140(7) -0.061(5) -0.009(4) 0.050(4)
F21 0.062(4) 0.125(6) 0.136(6) -0.051(5) 0.014(4) 0.009(4)
F22 0.123(6) 0.067(5) 0.248(11) -0.020(6) 0.089(7) 0.023(4)
F23 0.130(7) 0.182(9) 0.141(8) -0.035(7) 0.084(6) 0.005(7)
F24 0.175(10) 0.180(11) 0.266(15) -0.117(11) 0.147(11) -0.126(9)
F25 0.166(8) 0.239(11) 0.064(4) -0.035(5) 0.020(5) -0.149(8)
F26 0.121(7) 0.141(8) 0.233(12) 0.101(8) -0.012(7) -0.065(6)
O1 0.037(2) 0.040(3) 0.050(3) -0.006(2) 0.004(2) 0.005(2)
O2 0.081(4) 0.038(3) 0.059(3) -0.005(2) 0.038(3) 0.001(3)
C1 0.074(6) 0.064(6) 0.063(5) 0.019(5) 0.031(5) 0.014(5)
C2 0.068(5) 0.054(5) 0.064(5) -0.001(4) 0.038(5) 0.006(4)
C3 0.053(5) 0.077(6) 0.074(6) -0.017(5) 0.023(5) -0.001(5)
C4 0.084(7) 0.072(6) 0.061(5) -0.022(5) 0.029(5) -0.013(5)
C5 0.093(8) 0.040(5) 0.111(8) 0.008(5) 0.057(7) 0.018(5)
C6 0.081(7) 0.071(7) 0.070(6) 0.006(5) 0.026(5) -0.017(6)
C7 0.114(9) 0.048(5) 0.071(6) -0.001(4) 0.055(6) 0.003(5)
C8 0.102(8) 0.064(6) 0.080(7) 0.029(5) 0.041(6) 0.034(6)
C9 0.100(8) 0.079(7) 0.046(5) 0.003(5) 0.036(5) 0.007(6)
C10 0.095(8) 0.055(5) 0.114(9) 0.009(6) 0.069(8) 0.008(5)
C11 0.038(3) 0.040(4) 0.039(3) 0.005(3) 0.013(3) 0.000(3)
C12 0.042(4) 0.045(4) 0.049(4) -0.015(3) 0.015(3) 0.000(3)
C13 0.048(4) 0.056(5) 0.051(4) -0.008(4) 0.013(4) 0.002(4)
C14 0.036(4) 0.070(6) 0.051(4) -0.008(4) 0.004(3) 0.007(4)
C15 0.044(4) 0.048(4) 0.049(4) -0.003(3) 0.021(3) 0.008(3)
C16 0.039(3) 0.039(4) 0.037(3) -0.003(3) 0.011(3) -0.002(3)
C17 0.050(5) 0.071(6) 0.065(5) -0.009(5) 0.016(4) 0.013(4)
C18 0.058(6) 0.099(8) 0.064(6) -0.017(6) 0.006(5) 0.031(6)
C21 0.058(4) 0.036(4) 0.036(3) -0.006(3) 0.014(3) -0.003(3)
C22 0.058(5) 0.039(4) 0.047(4) -0.008(3) 0.015(4) -0.004(3)
C23 0.065(5) 0.048(5) 0.053(5) -0.010(4) 0.019(4) 0.003(4)
C24 0.069(6) 0.040(4) 0.056(5) -0.014(4) 0.007(4) -0.007(4)
C25 0.064(5) 0.046(4) 0.037(4) -0.003(3) 0.004(4) -0.012(4)
C26 0.055(4) 0.059(5) 0.036(3) 0.000(3) 0.013(3) 0.005(4)
C27 0.069(6) 0.071(6) 0.063(6) -0.002(5) 0.005(5) -0.025(5)
C28 0.077(7) 0.062(6) 0.104(9) -0.033(6) 0.025(7) 0.010(5)

loop_
_atom_type_symbol
_atom_type_description
_atom_type_scat_dispersion_real
_atom_type_scat_dispersion_imag
_atom_type_scat_source
C C 0.0033 0.0016 'International Tables Vol C Tables 4.2.6.8 and 6.1.1.4'
H H 0.0000 0.0000 'International Tables Vol C Tables 4.2.6.8 and 6.1.1.4'
O O 0.0106 0.0060 'International Tables Vol C Tables 4.2.6.8 and 6.1.1.4'
F F 0.0171 0.0103 'International Tables Vol C Tables 4.2.6.8 and 6.1.1.4'
Co Co 0.3494 0.9721 'International Tables Vol C Tables 4.2.6.8 and 6.1.1.4'

loop_
_geom_angle_atom_site_label_1
_geom_angle_atom_site_label_2
_geom_angle_atom_site_label_3
_geom_angle
_geom_angle_site_symmetry_1
_geom_angle_site_symmetry_3
_geom_angle_publ_flag
O2 Co1 O2 114.5(3) . 2 ?
O2 Co1 O1 115.4(2) . . ?
O2 Co1 O1 105.7(2) 2 . ?
O2 Co1 O1 105.7(2) . 2 ?
O2 Co1 O1 115.4(2) 2 2 ?
O1 Co1 O1 99.3(3) . 2 ?
C10 Co2 C9 39.9(4) . . ?
C10 Co2 C6 40.7(4) . . ?
C9 Co2 C6 67.9(4) . . ?
C10 Co2 C4 124.8(4) . . ?
C9 Co2 C4 108.8(4) . . ?
C6 Co2 C4 160.9(5) . . ?
C10 Co2 C7 68.0(4) . . ?
C9 Co2 C7 68.2(4) . . ?
C6 Co2 C7 40.4(4) . . ?
C4 Co2 C7 157.7(5) . . ?
C10 Co2 C5 107.7(4) . . ?
C9 Co2 C5 121.6(4) . . ?
C6 Co2 C5 124.0(5) . . ?
C4 Co2 C5 40.3(4) . . ?
C7 Co2 C5 160.4(5) . . ?
C10 Co2 C1 121.9(4) . . ?
C9 Co2 C1 156.9(4) . . ?
C6 Co2 C1 107.4(4) . . ?
C4 Co2 C1 67.7(4) . . ?
C7 Co2 C1 123.9(4) . . ?
C5 Co2 C1 40.8(4) . . ?
C10 Co2 C2 156.6(5) . . ?
C9 Co2 C2 161.8(4) . . ?
C6 Co2 C2 121.0(4) . . ?
C4 Co2 C2 68.1(4) . . ?
C7 Co2 C2 107.4(4) . . ?
C5 Co2 C2 68.4(4) . . ?
C1 Co2 C2 40.2(4) . . ?
C10 Co2 C8 68.1(5) . . ?
C9 Co2 C8 41.4(4) . . ?
C6 Co2 C8 67.8(5) . . ?
C4 Co2 C8 123.2(5) . . ?
C7 Co2 C8 39.9(4) . . ?
C5 Co2 C8 158.2(5) . . ?
C1 Co2 C8 159.9(4) . . ?
C2 Co2 C8 124.1(4) . . ?
C10 Co2 C3 161.4(5) . . ?
C9 Co2 C3 125.4(4) . . ?
C6 Co2 C3 156.7(4) . . ?
C4 Co2 C3 40.5(4) . . ?
C7 Co2 C3 121.9(4) . . ?
C5 Co2 C3 68.3(4) . . ?
C1 Co2 C3 67.8(4) . . ?
C2 Co2 C3 40.6(4) . . ?
C8 Co2 C3 108.4(5) . . ?
C11 O1 Co1 125.0(4) . . ?
C21 O2 Co1 135.6(5) . . ?
C2 C1 C5 108.9(9) . . ?
C2 C1 Co2 70.2(5) . . ?
C5 C1 Co2 69.6(5) . . ?
C1 C2 C3 107.7(8) . . ?
C1 C2 Co2 69.6(5) . . ?
C3 C2 Co2 69.9(5) . . ?
C4 C3 C2 107.2(9) . . ?
C4 C3 Co2 69.1(6) . . ?
C2 C3 Co2 69.5(5) . . ?
C5 C4 C3 109.1(9) . . ?
C5 C4 Co2 70.0(6) . . ?
C3 C4 Co2 70.4(6) . . ?
C4 C5 C1 107.0(8) . . ?
C4 C5 Co2 69.7(6) . . ?
C1 C5 Co2 69.6(5) . . ?
C7 C6 C10 107.6(10) . . ?
C7 C6 Co2 70.0(6) . . ?
C10 C6 Co2 69.2(6) . . ?
C8 C7 C6 108.8(9) . . ?
C8 C7 Co2 70.6(6) . . ?
C6 C7 Co2 69.6(6) . . ?
C7 C8 C9 107.0(10) . . ?
C7 C8 Co2 69.5(6) . . ?
C9 C8 Co2 68.6(5) . . ?
C10 C9 C8 107.6(9) . . ?
C10 C9 Co2 69.6(6) . . ?
C8 C9 Co2 70.0(5) . . ?
C9 C10 C6 108.9(10) . . ?
C9 C10 Co2 70.5(6) . . ?
C6 C10 Co2 70.1(6) . . ?
O1 C11 C16 121.8(6) . . ?
O1 C11 C12 121.1(6) . . ?
C16 C11 C12 117.1(6) . . ?
C13 C12 C11 120.5(7) . . ?
C14 C13 C12 121.8(7) . . ?
C14 C13 C18 118.7(7) . . ?
C12 C13 C18 119.3(7) . . ?
C13 C14 C15 118.5(7) . . ?
C14 C15 C16 120.9(7) . . ?
C14 C15 C17 121.3(7) . . ?
C16 C15 C17 117.7(7) . . ?
C15 C16 C11 121.0(6) . . ?
F11 C17 F12 107.0(9) . . ?
F11 C17 F13 102.3(9) . . ?
F12 C17 F13 104.1(9) . . ?
F11 C17 C15 114.7(8) . . ?
F12 C17 C15 114.5(8) . . ?
F13 C17 C15 113.1(9) . . ?
F15A C18 F14 131.2(16) . . ?
F15A C18 F14A 114.4(18) . . ?
F14 C18 F14A 46.6(10) . . ?
F15A C18 F15 49.8(12) . . ?
F14 C18 F15 112.7(14) . . ?
F14A C18 F15 71.6(13) . . ?
F15A C18 F16 54.4(12) . . ?
F14 C18 F16 103.7(13) . . ?
F14A C18 F16 134.9(12) . . ?
F15 C18 F16 102.5(10) . . ?
F15A C18 F16A 109.1(16) . . ?
F14 C18 F16A 46.7(10) . . ?
F14A C18 F16A 92.0(12) . . ?
F15 C18 F16A 135.9(12) . . ?
F16 C18 F16A 60.6(11) . . ?
F15A C18 C13 114.2(14) . . ?
F14 C18 C13 114.4(11) . . ?
F14A C18 C13 113.3(11) . . ?
F15 C18 C13 112.4(10) . . ?
F16 C18 C13 110.1(11) . . ?
F16A C18 C13 111.7(12) . . ?
O2 C21 C26 122.7(8) . . ?
O2 C21 C22 120.5(7) . . ?
C26 C21 C22 116.7(7) . . ?
C21 C22 C23 121.1(8) . . ?
C24 C23 C22 120.7(9) . . ?
C24 C23 C28 121.2(8) . . ?
C22 C23 C28 118.1(9) . . ?
C23 C24 C25 119.1(8) . . ?
C24 C25 C26 120.7(8) . . ?
C24 C25 C27 118.7(9) . . ?
C26 C25 C27 120.6(9) . . ?
C25 C26 C21 121.7(8) . . ?
F25 C27 F26 109.4(11) . . ?
F25 C27 F24 102.3(11) . . ?
F26 C27 F24 98.1(12) . . ?
F25 C27 C25 115.0(9) . . ?
F26 C27 C25 115.2(9) . . ?
F24 C27 C25 115.0(10) . . ?
F21 C28 F22 113.6(10) . . ?
F21 C28 F23 99.6(11) . . ?
F22 C28 F23 99.6(10) . . ?
F21 C28 C23 116.9(8) . . ?
F22 C28 C23 114.9(11) . . ?
F23 C28 C23 109.4(10) . . ?

loop_
_geom_bond_atom_site_label_1
_geom_bond_atom_site_label_2
_geom_bond_distance
_geom_bond_site_symmetry_2
_geom_bond_publ_flag
Co1 O2 1.937(5) . ?
Co1 O2 1.937(5) 2 ?
Co1 O1 1.951(5) . ?
Co1 O1 1.951(5) 2 ?
Co2 C10 2.006(10) . ?
Co2 C9 2.018(9) . ?
Co2 C6 2.019(10) . ?
Co2 C4 2.023(10) . ?
Co2 C7 2.024(9) . ?
Co2 C5 2.027(9) . ?
Co2 C1 2.026(9) . ?
Co2 C2 2.035(9) . ?
Co2 C8 2.037(10) . ?
Co2 C3 2.039(10) . ?
F13 C17 1.323(12) . ?
F11 C17 1.305(12) . ?
F12 C17 1.318(11) . ?
F21 C28 1.282(12) . ?
F22 C28 1.286(12) . ?
F23 C28 1.404(16) . ?
F24 C27 1.302(15) . ?
F25 C27 1.251(11) . ?
F26 C27 1.281(13) . ?
F14 C18 1.28(2) . ?
F15 C18 1.323(18) . ?
F16 C18 1.345(17) . ?
F14A C18 1.32(2) . ?
F15A C18 1.25(3) . ?
F16A C18 1.35(2) . ?
O1 C11 1.325(8) . ?
O2 C21 1.313(9) . ?
C1 C2 1.395(13) . ?
C1 C5 1.411(14) . ?
C2 C3 1.414(13) . ?
C3 C4 1.408(13) . ?
C4 C5 1.395(15) . ?
C6 C7 1.395(15) . ?
C6 C10 1.399(15) . ?
C7 C8 1.386(15) . ?
C8 C9 1.433(14) . ?
C9 C10 1.372(15) . ?
C11 C16 1.401(10) . ?
C11 C12 1.406(10) . ?
C12 C13 1.382(11) . ?
C13 C14 1.366(12) . ?
C13 C18 1.513(13) . ?
C14 C15 1.378(11) . ?
C15 C16 1.388(10) . ?
C15 C17 1.472(12) . ?
C21 C26 1.391(11) . ?
C21 C22 1.395(11) . ?
C22 C23 1.400(11) . ?
C23 C24 1.363(13) . ?
C23 C28 1.489(14) . ?
C24 C25 1.373(13) . ?
C25 C26 1.383(12) . ?
C25 C27 1.488(13) . ?
